data_4061873
_journal_name_full Organometallics
_journal_year 2003
_chemical_formula_sum 'C34 H36 B2 F8 N2 O4 Pt S2'
_chemical_formula_weight 969.48
_space_group_IT_number 14
_symmetry_cell_setting monoclinic
_symmetry_space_group_name_Hall '-P 2yn'
_symmetry_space_group_name_H-M 'P 1 21/n 1'
_cell_angle_alpha 90.00
_cell_angle_beta 104.585(2)
_cell_angle_gamma 90.00
_cell_formula_units_Z 4
_cell_length_a 11.5573(8)
_cell_length_b 23.1396(15)
_cell_length_c 14.6526(10)
_cell_measurement_temperature 293(2)
_cell_volume 3792.3(4)
_diffrn_ambient_temperature 293(2)
_exptl_crystal_density_diffrn 1.698
_cod_depositor_comments
;
The following automatic conversions were performed:
'_symmetry_cell_setting' value 'Monoclinic' changed to 'monoclinic'
according to '/home/saulius/struct/CIF-dictionaries/cif_core.dic'
dictionary named 'cif_core.dic' version 2.4.1 from 2010-06-29.

Automatic conversion script
Id: cif_fix_enum 1527 2010-12-29 10:47:43Z saulius 
;
_cod_original_sg_symbol_H-M 'P 21/n'
_cod_database_code 4061873

loop_
_symmetry_equiv_pos_as_xyz
'x, y, z'
'-x+1/2, y+1/2, -z+1/2'
'-x, -y, -z'
'x-1/2, -y-1/2, z-1/2'

loop_
_atom_site_label
_atom_site_type_symbol
_atom_site_fract_x
_atom_site_fract_y
_atom_site_fract_z
_atom_site_U_iso_or_equiv
_atom_site_adp_type
_atom_site_occupancy
_atom_site_symmetry_multiplicity
_atom_site_calc_flag
_atom_site_refinement_flags
_atom_site_disorder_assembly
_atom_site_disorder_group
Pt Pt 0.29453(5) 0.29602(3) 0.17536(4) 0.0361(2) Uani 1 1 d . . .
S1 S 0.0979(3) 0.26150(19) 0.1646(3) 0.0436(10) Uani 1 1 d D . .
S2 S 0.4905(4) 0.32628(18) 0.1822(3) 0.0455(11) Uani 1 1 d D . .
N1 N 0.2189(10) 0.3741(6) 0.0998(9) 0.044(3) Uani 1 1 d . . .
N2 N 0.2716(11) 0.2705(6) 0.0252(9) 0.048(4) Uani 1 1 d . . .
O1 O 0.2100(11) 0.1893(4) 0.3288(9) 0.062(3) Uani 1 1 d . . .
O2 O 0.3536(12) 0.1345(6) 0.2883(11) 0.103(5) Uani 1 1 d . . .
O3 O 0.5420(10) 0.2997(5) 0.4281(8) 0.067(3) Uani 1 1 d . . .
O4 O 0.4472(9) 0.3811(5) 0.3705(7) 0.051(3) Uani 1 1 d . . .
C30 C 0.2001(15) 0.4273(7) 0.2362(11) 0.066(5) Uani 1 1 d . . .
H30A H 0.2050 0.3891 0.2625 0.098 Uiso 1 1 calc R . .
H30B H 0.1315 0.4468 0.2470 0.098 Uiso 1 1 calc R . .
H30C H 0.2711 0.4485 0.2657 0.098 Uiso 1 1 calc R . .
C26 C 0.1892(14) 0.4234(8) 0.1342(12) 0.052(5) Uani 1 1 d . . .
C25 C 0.1528(14) 0.4719(8) 0.0765(14) 0.062(5) Uani 1 1 d . . .
H25 H 0.1348 0.5062 0.1031 0.074 Uiso 1 1 calc R . .
C24 C 0.1440(17) 0.4696(9) -0.0118(15) 0.071(6) Uani 1 1 d . . .
H24 H 0.1218 0.5026 -0.0483 0.085 Uiso 1 1 calc R . .
C23 C 0.1672(15) 0.4182(10) -0.0552(13) 0.069(6) Uani 1 1 d . . .
C22 C 0.1579(19) 0.4097(11) -0.1547(17) 0.087(8) Uani 1 1 d . . .
H22 H 0.1299 0.4398 -0.1964 0.104 Uiso 1 1 calc R . .
C21 C 0.187(2) 0.3619(13) -0.1870(15) 0.094(8) Uani 1 1 d . . .
H21 H 0.1832 0.3602 -0.2511 0.112 Uiso 1 1 calc R . .
C20 C 0.2269(17) 0.3088(11) -0.1298(13) 0.079(7) Uani 1 1 d . . .
C19 C 0.2622(18) 0.2574(12) -0.1591(14) 0.077(7) Uani 1 1 d . . .
H19 H 0.2637 0.2529 -0.2219 0.092 Uiso 1 1 calc R . .
C18 C 0.2925(18) 0.2164(11) -0.1031(14) 0.085(7) Uani 1 1 d . . .
H18 H 0.3116 0.1811 -0.1261 0.102 Uiso 1 1 calc R . .
C17 C 0.2992(15) 0.2219(8) -0.0023(13) 0.057(5) Uani 1 1 d . . .
C29 C 0.3342(16) 0.1688(8) 0.0624(13) 0.073(6) Uani 1 1 d . . .
H29A H 0.2793 0.1647 0.1014 0.110 Uiso 1 1 calc R . .
H29B H 0.4137 0.1738 0.1015 0.110 Uiso 1 1 calc R . .
H29C H 0.3313 0.1347 0.0245 0.110 Uiso 1 1 calc R . .
C28 C 0.2345(14) 0.3170(8) -0.0335(10) 0.044(4) Uani 1 1 d . . .
C27 C 0.2073(14) 0.3693(8) 0.0030(11) 0.051(5) Uani 1 1 d . . .
C31 C 0.0350(13) 0.2886(8) 0.2555(9) 0.063(5) Uani 1 1 d D . .
H31A H 0.0189 0.3291 0.2458 0.094 Uiso 1 1 calc R . .
H31B H 0.0904 0.2827 0.3157 0.094 Uiso 1 1 calc R . .
H31C H -0.0381 0.2684 0.2540 0.094 Uiso 1 1 calc R . .
C32 C -0.0018(12) 0.2991(7) 0.0691(9) 0.054(4) Uani 1 1 d D . .
H32A H -0.0830 0.2915 0.0705 0.082 Uiso 1 1 calc R . .
H32B H 0.0110 0.2861 0.0103 0.082 Uiso 1 1 calc R . .
H32C H 0.0134 0.3399 0.0757 0.082 Uiso 1 1 calc R . .
C33 C 0.4834(13) 0.4008(6) 0.1482(12) 0.069(6) Uani 1 1 d D . .
H33A H 0.5628 0.4151 0.1535 0.103 Uiso 1 1 calc R . .
H33B H 0.4464 0.4228 0.1887 0.103 Uiso 1 1 calc R . .
H33C H 0.4372 0.4045 0.0841 0.103 Uiso 1 1 calc R . .
C34 C 0.5369(15) 0.2899(8) 0.0879(13) 0.095(8) Uani 1 1 d D . .
H34A H 0.4921 0.3047 0.0283 0.143 Uiso 1 1 calc R . .
H34B H 0.5228 0.2492 0.0910 0.143 Uiso 1 1 calc R . .
H34C H 0.6206 0.2966 0.0945 0.143 Uiso 1 1 calc R . .
C4 C 0.4567(14) 0.3234(8) 0.3805(10) 0.044(4) Uani 1 1 d D . .
C2 C 0.3487(12) 0.2922(7) 0.3223(9) 0.041(4) Uani 1 1 d D . .
H2 H 0.2821 0.2903 0.3523 0.050 Uiso 1 1 calc R . .
C1 C 0.3714(14) 0.2381(7) 0.2805(10) 0.047(4) Uani 1 1 d D . .
H1 H 0.4567 0.2326 0.2850 0.057 Uiso 1 1 calc R . .
C3 C 0.3127(16) 0.1825(7) 0.3016(13) 0.054(5) Uani 1 1 d D . .
C5 C 0.1441(10) 0.1433(4) 0.3417(9) 0.049(5) Uani 1 1 d G . .
C6 C 0.0400(11) 0.1289(6) 0.2744(7) 0.084(6) Uani 1 1 d G . .
H6 H 0.0178 0.1498 0.2184 0.101 Uiso 1 1 calc R . .
C7 C -0.0308(9) 0.0835(6) 0.2907(10) 0.089(7) Uani 1 1 d G . .
H7 H -0.1005 0.0739 0.2456 0.107 Uiso 1 1 calc R . .
C8 C 0.0024(12) 0.0524(4) 0.3744(12) 0.076(6) Uani 1 1 d G . .
H8 H -0.0450 0.0220 0.3853 0.091 Uiso 1 1 calc R . .
C9 C 0.1064(13) 0.0667(5) 0.4417(8) 0.080(7) Uani 1 1 d G . .
H9 H 0.1286 0.0459 0.4977 0.096 Uiso 1 1 calc R . .
C10 C 0.1773(9) 0.1121(6) 0.4254(7) 0.063(5) Uani 1 1 d G . .
H10 H 0.2469 0.1217 0.4705 0.076 Uiso 1 1 calc R . .
C11 C 0.5424(10) 0.4132(5) 0.4283(8) 0.058(5) Uani 1 1 d G . .
C12 C 0.5430(11) 0.4248(5) 0.5214(8) 0.079(6) Uani 1 1 d G . .
H12 H 0.4838 0.4095 0.5470 0.095 Uiso 1 1 calc R . .
C13 C 0.6322(13) 0.4594(6) 0.5764(7) 0.106(8) Uani 1 1 d G . .
H13 H 0.6326 0.4671 0.6387 0.127 Uiso 1 1 calc R . .
C14 C 0.7208(11) 0.4823(5) 0.5382(10) 0.091(8) Uani 1 1 d G . .
H14 H 0.7804 0.5054 0.5749 0.109 Uiso 1 1 calc R . .
C15 C 0.7202(10) 0.4707(6) 0.4450(10) 0.095(8) Uani 1 1 d G . .
H15 H 0.7794 0.4860 0.4194 0.114 Uiso 1 1 calc R . .
C16 C 0.6310(12) 0.4361(6) 0.3900(7) 0.071(6) Uani 1 1 d G . .
H16 H 0.6306 0.4283 0.3277 0.086 Uiso 1 1 calc R . .
B1 B 0.3339(14) 0.0819(7) 0.7070(12) 0.070(7) Uani 1 1 d D . .
F1 F 0.4101(11) 0.0796(6) 0.6530(9) 0.075(5) Uiso 0.80(2) 1 d PD A 1
F2 F 0.2534(12) 0.0385(6) 0.6953(13) 0.087(5) Uiso 0.80(2) 1 d PD A 1
F3 F 0.2815(11) 0.1356(6) 0.7011(10) 0.083(5) Uiso 0.80(2) 1 d PD A 1
F4 F 0.3934(16) 0.0850(9) 0.7986(11) 0.123(7) Uiso 0.80(2) 1 d PD A 1
F1A F 0.373(4) 0.121(2) 0.654(3) 0.21(5) Uiso 0.20(2) 1 d PGD A 2
F2A F 0.244(3) 0.0497(17) 0.651(3) 0.067(19) Uiso 0.20(2) 1 d PGD A 2
F3A F 0.295(4) 0.115(2) 0.767(3) 0.12(3) Uiso 0.20(2) 1 d PGD A 2
F4A F 0.422(3) 0.0536(18) 0.770(3) 0.068(19) Uiso 0.20(2) 1 d PGD A 2
B2 B 0.7369(15) 0.1822(7) 0.0498(12) 0.089(8) Uiso 1 1 d D . .
F5 F 0.721(2) 0.2314(8) 0.0019(15) 0.125(3) Uiso 0.649(19) 1 d PD B 1
F6 F 0.8217(18) 0.1913(10) 0.1279(14) 0.125(3) Uiso 0.649(19) 1 d PD B 1
F7 F 0.6345(18) 0.1722(10) 0.0738(18) 0.125(3) Uiso 0.649(19) 1 d PD B 1
F8 F 0.758(2) 0.1429(8) -0.0093(15) 0.125(3) Uiso 0.649(19) 1 d PD B 1
F5B F 0.690(3) 0.2210(13) -0.018(2) 0.125(3) Uiso 0.351(19) 1 d PGD B 2
F6B F 0.651(2) 0.1500(12) 0.071(3) 0.125(3) Uiso 0.351(19) 1 d PGD B 2
F7B F 0.787(3) 0.2192(14) 0.1232(18) 0.125(3) Uiso 0.351(19) 1 d PGD B 2
F8B F 0.839(2) 0.1569(14) 0.044(3) 0.125(3) Uiso 0.351(19) 1 d PGD B 2

loop_
_atom_site_aniso_label
_atom_site_aniso_U_11
_atom_site_aniso_U_22
_atom_site_aniso_U_33
_atom_site_aniso_U_23
_atom_site_aniso_U_13
_atom_site_aniso_U_12
Pt 0.0347(3) 0.0488(4) 0.0245(3) -0.0009(4) 0.0067(2) -0.0018(4)
S1 0.036(2) 0.060(3) 0.035(2) -0.002(2) 0.0094(19) -0.007(2)
S2 0.043(2) 0.057(3) 0.036(2) 0.005(2) 0.009(2) -0.004(2)
N1 0.037(8) 0.054(10) 0.045(9) -0.012(7) 0.018(7) -0.017(7)
N2 0.049(9) 0.054(9) 0.045(9) -0.029(8) 0.021(7) -0.006(7)
O1 0.049(7) 0.057(8) 0.081(8) 0.012(7) 0.018(6) 0.003(7)
O2 0.081(10) 0.066(10) 0.171(16) 0.043(10) 0.049(10) 0.009(9)
O3 0.056(7) 0.078(9) 0.054(7) -0.009(7) -0.012(6) 0.006(8)
O4 0.059(7) 0.056(8) 0.029(6) -0.007(6) -0.007(5) -0.010(6)
C30 0.064(12) 0.073(14) 0.056(12) -0.020(10) 0.009(10) 0.006(10)
C26 0.048(11) 0.050(12) 0.055(12) 0.010(10) 0.008(9) -0.006(9)
C25 0.050(12) 0.066(14) 0.073(14) 0.010(12) 0.021(11) 0.018(10)
C24 0.077(15) 0.065(15) 0.067(15) 0.012(12) 0.014(12) 0.012(12)
C23 0.045(11) 0.110(18) 0.042(12) 0.044(12) -0.005(9) -0.026(12)
C22 0.063(15) 0.11(2) 0.08(2) 0.049(16) 0.008(13) 0.007(15)
C21 0.073(17) 0.16(3) 0.046(14) 0.036(17) 0.008(12) -0.041(18)
C20 0.068(13) 0.14(2) 0.037(11) -0.002(14) 0.023(10) -0.023(14)
C19 0.069(14) 0.13(2) 0.037(13) -0.031(14) 0.026(12) -0.031(15)
C18 0.075(15) 0.13(2) 0.052(13) -0.020(14) 0.026(12) -0.025(15)
C17 0.048(11) 0.075(15) 0.059(12) -0.021(11) 0.037(10) -0.018(10)
C29 0.081(15) 0.072(14) 0.070(14) -0.026(12) 0.024(11) -0.001(12)
C28 0.051(11) 0.061(13) 0.020(8) 0.010(8) 0.010(8) -0.002(9)
C27 0.046(10) 0.062(13) 0.039(10) 0.016(10) 0.000(8) -0.019(9)
C31 0.042(10) 0.116(16) 0.037(9) -0.015(11) 0.023(8) 0.009(11)
C32 0.039(9) 0.087(13) 0.039(9) 0.004(10) 0.012(7) 0.005(10)
C33 0.035(10) 0.105(16) 0.062(12) 0.013(11) 0.005(9) -0.022(10)
C34 0.042(11) 0.090(16) 0.16(2) -0.046(16) 0.033(13) -0.018(12)
C4 0.044(11) 0.061(13) 0.027(9) 0.005(8) 0.009(8) 0.001(10)
C2 0.038(9) 0.062(11) 0.025(8) -0.001(9) 0.010(7) 0.001(10)
C1 0.041(10) 0.044(11) 0.053(11) -0.010(9) 0.005(8) -0.006(9)
C3 0.045(12) 0.041(12) 0.068(12) 0.027(9) 0.000(10) 0.005(9)
C5 0.036(10) 0.057(12) 0.058(12) 0.022(10) 0.021(9) -0.009(9)
C6 0.092(16) 0.092(17) 0.066(14) 0.012(12) 0.012(13) -0.004(14)
C7 0.074(15) 0.096(18) 0.098(18) -0.005(15) 0.022(13) -0.044(14)
C8 0.062(14) 0.077(15) 0.103(18) -0.003(14) 0.046(13) -0.010(12)
C9 0.115(19) 0.042(13) 0.107(18) 0.019(12) 0.074(17) 0.027(13)
C10 0.064(12) 0.089(15) 0.038(10) -0.010(10) 0.017(9) -0.011(12)
C11 0.084(14) 0.061(13) 0.024(9) 0.002(9) 0.005(9) -0.004(11)
C12 0.104(17) 0.076(15) 0.059(13) -0.006(11) 0.022(12) -0.020(13)
C13 0.12(2) 0.105(19) 0.073(16) -0.064(14) -0.016(14) -0.027(16)
C14 0.067(14) 0.069(15) 0.13(2) -0.026(15) 0.012(14) -0.047(12)
C15 0.116(19) 0.112(19) 0.065(15) -0.046(14) 0.040(14) -0.063(15)
C16 0.068(13) 0.087(16) 0.056(12) -0.014(11) 0.009(11) -0.011(12)
B1 0.081(17) 0.066(17) 0.054(15) 0.010(13) -0.003(13) -0.038(14)

loop_
_geom_bond_atom_site_label_1
_geom_bond_atom_site_label_2
_geom_bond_distance
_geom_bond_site_symmetry_2
_geom_bond_publ_flag
Pt C1 2.067(15) . ?
Pt C2 2.087(13) . ?
Pt N1 2.184(13) . ?
Pt N2 2.228(12) . ?
Pt S2 2.348(4) . ?
Pt S1 2.376(4) . ?
S1 C31 1.784(11) . ?
S1 C32 1.798(11) . ?
S2 C33 1.792(13) . ?
S2 C34 1.811(13) . ?
N1 C26 1.326(19) . ?
N1 C27 1.395(18) . ?
N2 C17 1.263(18) . ?
N2 C28 1.376(19) . ?
O1 C5 1.350(13) . ?
O1 C3 1.35(2) . ?
O2 C3 1.241(19) . ?
O3 C4 1.190(17) . ?
O4 C4 1.343(18) . ?
O4 C11 1.418(12) . ?
C30 C26 1.47(2) . ?
C30 H30A 0.9600 . ?
C30 H30B 0.9600 . ?
C30 H30C 0.9600 . ?
C26 C25 1.40(2) . ?
C25 C24 1.27(2) . ?
C25 H25 0.9300 . ?
C24 C23 1.41(3) . ?
C24 H24 0.9300 . ?
C23 C27 1.42(2) . ?
C23 C22 1.45(3) . ?
C22 C21 1.28(3) . ?
C22 H22 0.9300 . ?
C21 C20 1.50(3) . ?
C21 H21 0.9300 . ?
C20 C19 1.36(3) . ?
C20 C28 1.40(2) . ?
C19 C18 1.25(3) . ?
C19 H19 0.9300 . ?
C18 C17 1.47(2) . ?
C18 H18 0.9300 . ?
C17 C29 1.54(2) . ?
C29 H29A 0.9600 . ?
C29 H29B 0.9600 . ?
C29 H29C 0.9600 . ?
C28 C27 1.39(2) . ?
C31 H31A 0.9600 . ?
C31 H31B 0.9600 . ?
C31 H31C 0.9600 . ?
C32 H32A 0.9600 . ?
C32 H32B 0.9600 . ?
C32 H32C 0.9600 . ?
C33 H33A 0.9600 . ?
C33 H33B 0.9600 . ?
C33 H33C 0.9600 . ?
C34 H34A 0.9600 . ?
C34 H34B 0.9600 . ?
C34 H34C 0.9600 . ?
C4 C2 1.508(17) . ?
C2 C1 1.446(19) . ?
C2 H2 0.9800 . ?
C1 C3 1.522(17) . ?
C1 H1 0.9800 . ?
C5 C6 1.3900 . ?
C5 C10 1.3900 . ?
C6 C7 1.3900 . ?
C6 H6 0.9300 . ?
C7 C8 1.3900 . ?
C7 H7 0.9300 . ?
C8 C9 1.3900 . ?
C8 H8 0.9300 . ?
C9 C10 1.3900 . ?
C9 H9 0.9300 . ?
C10 H10 0.9300 . ?
C11 C12 1.3900 . ?
C11 C16 1.3900 . ?
C12 C13 1.3900 . ?
C12 H12 0.9300 . ?
C13 C14 1.3900 . ?
C13 H13 0.9300 . ?
C14 C15 1.3900 . ?
C14 H14 0.9300 . ?
C15 C16 1.3900 . ?
C15 H15 0.9300 . ?
C16 H16 0.9300 . ?
B1 F1 1.324(15) . ?
B1 F3A 1.328(17) . ?
B1 F1A 1.347(17) . ?
B1 F4 1.348(15) . ?
B1 F2 1.350(15) . ?
B1 F4A 1.356(16) . ?
B1 F2A 1.365(16) . ?
B1 F3 1.375(15) . ?
B2 F8 1.321(16) . ?
B2 F6 1.323(17) . ?
B2 F5 1.326(17) . ?
B2 F7 1.336(17) . ?
B2 F8B 1.341(16) . ?
B2 F6B 1.344(15) . ?
B2 F5B 1.349(16) . ?
B2 F7B 1.383(17) . ?
